data_1101076
loop_
_publ_author_name
'Matsushita, Yoshitaka'
'Ueda, Yutaka'

_publ_section_title
;Structure and Physical Properties of 1D Magnetic Chalcogenide,
Jamesonite (FePb4Sb6S14)
;
_journal_name_full 'Inorg. Chem.'
_journal_page_first 7830
_journal_page_last 7838
_journal_paper_doi 10.1021/ic034634t
_journal_volume 42
_journal_year 2003
_chemical_compound_source Synthetic
_chemical_formula_sum 'Fe Pb4 S14 Sb6'
_chemical_formula_weight 2064.19
_chemical_name_mineral Jamesonite
_chemical_name_systematic 'Iron tetralead hexaantimony sulfide'
_space_group_IT_number 14
_symmetry_cell_setting monoclinic
_symmetry_space_group_name_Hall '-P 2yab'
_symmetry_space_group_name_H-M 'P 1 21/a 1'
_cell_angle_alpha 90
_cell_angle_beta 91.68(8)
_cell_angle_gamma 90
_cell_formula_units_Z 2
_cell_length_a 15.750(6)
_cell_length_b 19.125(3)
_cell_length_c 4.030(4)
_cell_measurement_temperature 296
_cell_volume 1213.4(13)
_database_code_amcsd 0018283
_exptl_crystal_density_diffrn 5.651
_cod_depositor_comments
;
The following automatic conversions were performed:

'_cell_measurement_temperature' value '296K' was changed to '296' -
the value should be numeric and without a unit designator.

Automatic conversion script
Id: cif_fix_values 1646 2011-03-28 12:23:43Z adriana 
;
_cod_original_sg_symbol_H-M 'P 21/a'
_cod_database_code 1101076

loop_
_space_group_symop_operation_xyz
x,y,z
1/2-x,1/2+y,-z
-x,-y,-z
1/2+x,1/2-y,z

loop_
_atom_site_label
_atom_site_type_symbol
_atom_site_fract_x
_atom_site_fract_y
_atom_site_fract_z
_atom_site_U_iso_or_equiv
_atom_site_adp_type
_atom_site_occupancy
_atom_site_calc_flag
_atom_site_refinement_flags
_atom_site_disorder_assembly
_atom_site_disorder_group
Pb1 Pb -0.07429(6) 0.26108(2) 0.0556(1) 0.0211(3) Uani 1.00 d . . .
Pb2 Pb -0.31702(6) 0.35932(3) 0.0341(1) 0.0233(3) Uani 1.00 d . . .
Sb1 Sb 0.1312(1) 0.34110(4) -0.3872(2) 0.0201(4) Uani 1.00 d . . .
Sb2 Sb -0.10379(10) 0.45257(4) -0.3874(2) 0.0153(4) Uani 1.00 d . . .
Sb3 Sb -0.17991(9) 0.06342(4) 0.4116(2) 0.0167(4) Uani 1.00 d . . .
Fe Fe 0.0000 0.0000 0.0000 0.017(1) Uani 1.00 d S . .
S1 S -0.2157(4) 0.4968(2) 0.0268(8) 0.015(1) Uani 1.00 d . . .
S2 S -0.0796(4) 0.1056(1) -0.0108(7) 0.018(1) Uani 1.00 d . . .
S3 S 0.0959(3) 0.0436(1) -0.4770(7) 0.014(1) Uani 1.00 d . . .
S4 S 0.0516(4) 0.2307(1) -0.4319(7) 0.019(1) Uani 1.00 d . . .
S5 S -0.1833(4) 0.3414(1) -0.4505(7) 0.016(1) Uani 1.00 d . . .
S6 S 0.0024(4) 0.3981(1) 0.0466(7) 0.017(1) Uani 1.00 d . . .
S7 S -0.2747(4) 0.2038(2) 0.0747(8) 0.019(1) Uani 1.00 d . . .

loop_
_atom_site_aniso_label
_atom_site_aniso_U_11
_atom_site_aniso_U_22
_atom_site_aniso_U_33
_atom_site_aniso_U_12
_atom_site_aniso_U_13
_atom_site_aniso_U_23
Pb1 0.023(1) 0.0210(2) 0.0198(2) 0.0003(3) 0.0023(3) -0.0006(2)
Pb2 0.015(1) 0.0353(3) 0.0200(2) 0.0037(3) 0.0015(3) -0.0014(2)
Sb1 0.006(2) 0.0223(4) 0.0319(5) -0.0053(5) -0.0066(6) 0.0088(3)
Sb2 0.001(2) 0.0190(3) 0.0259(4) 0.0011(5) 0.0030(5) -0.0005(3)
Sb3 0.007(2) 0.0172(3) 0.0263(4) 0.0037(5) 0.0085(5) 0.0018(3)
Fe 0.006(6) 0.016(1) 0.028(1) 0.007(2) 0.008(2) 0.0033(9)
S1 0.003(6) 0.022(1) 0.022(1) 0.003(2) 0.006(2) -0.003(1)
S2 0.016(6) 0.011(1) 0.027(1) 0.000(2) 0.010(2) 0.0022(10)
S3 0.010(6) 0.013(1) 0.020(1) 0.001(2) 0.003(2) 0.0025(9)
S4 0.025(6) 0.015(1) 0.017(1) -0.002(2) 0.001(2) 0.0002(9)
S5 0.015(6) 0.017(1) 0.016(1) -0.001(2) -0.003(2) -0.0017(9)
S6 0.007(6) 0.021(1) 0.021(1) -0.003(2) -0.005(2) 0.001(1)
S7 0.003(6) 0.022(1) 0.032(1) 0.003(2) 0.005(2) -0.001(1)

loop_
_cod_related_entry_id
_cod_related_entry_database
_cod_related_entry_code
1 AMCSD 0018283
